data_4315156
loop_
_publ_author_name
'Gerald F. Manbeck'
'William W. Brennessel'
'Christopher M. Evans'
'Richard Eisenberg'

_publ_section_title
;
 Tetranuclear Copper(I) Iodide Complexes of Chelating
 Bis(1-benzyl-1H-1,2,3-triazole) Ligands: Structural Characterization and
 Solid State Photoluminescence
;
_journal_name_full 'Inorganic Chemistry'
_journal_page_first 2834
_journal_page_last 2843
_journal_paper_doi 10.1021/ic902236n
_journal_volume 49
_journal_year 2010
_chemical_formula_moiety 'C48 H36 Cu4 F4 I4 N12'
_chemical_formula_sum 'C48 H36 Cu4 F4 I4 N12'
_chemical_formula_weight 1618.65
_chemical_name_common eisjfm30
_chemical_name_systematic
; 
 ? 
;
_space_group_IT_number 2
_symmetry_cell_setting triclinic
_symmetry_space_group_name_Hall '-P 1'
_symmetry_space_group_name_H-M 'P -1'
_atom_sites_solution_hydrogens geom
_atom_sites_solution_primary direct
_atom_sites_solution_secondary difmap
_audit_creation_method SHELXL-97
_cell_angle_alpha 114.113(1)
_cell_angle_beta 91.823(1)
_cell_angle_gamma 101.446(1)
_cell_formula_units_Z 1
_cell_length_a 9.1964(6)
_cell_length_b 11.7435(8)
_cell_length_c 12.9597(8)
_cell_measurement_reflns_used 7710
_cell_measurement_temperature 100.0(1)
_cell_measurement_theta_max 37.92
_cell_measurement_theta_min 2.28
_cell_volume 1242.08(14)
_computing_cell_refinement 'SAINT (Bruker, 2007)'
_computing_data_collection 'APEX2 (Bruker, 2008)'
_computing_data_reduction 'SAINT (Bruker, 2007)'
_computing_molecular_graphics 'SHELXTL (Sheldrick, 2008)'
_computing_publication_material 'SHELXTL (Sheldrick, 2008)'
_computing_structure_refinement 'SHELXL-97 (Sheldrick, 2008)'
_computing_structure_solution 'SIR97 (Altomare et al., 1999)'
_diffrn_ambient_temperature 100.0(1)
_diffrn_measured_fraction_theta_full 0.980
_diffrn_measured_fraction_theta_max 0.980
_diffrn_measurement_device_type 'Bruker SMART APEX II CCD Platform'
_diffrn_measurement_method 'area detector, \w scans per \f'
_diffrn_radiation_monochromator graphite
_diffrn_radiation_source 'fine-focus sealed tube'
_diffrn_radiation_type MoK\a
_diffrn_radiation_wavelength 0.71073
_diffrn_reflns_av_R_equivalents 0.0472
_diffrn_reflns_av_sigmaI/netI 0.0659
_diffrn_reflns_limit_h_max 15
_diffrn_reflns_limit_h_min -15
_diffrn_reflns_limit_k_max 19
_diffrn_reflns_limit_k_min -19
_diffrn_reflns_limit_l_max 21
_diffrn_reflns_limit_l_min -21
_diffrn_reflns_number 28875
_diffrn_reflns_theta_full 36.32
_diffrn_reflns_theta_max 36.32
_diffrn_reflns_theta_min 1.74
_exptl_absorpt_coefficient_mu 4.239
_exptl_absorpt_correction_T_max 0.6565
_exptl_absorpt_correction_T_min 0.5783
_exptl_absorpt_correction_type multi-scan
_exptl_absorpt_process_details 'SADABS (Sheldrick, 2008)'
_exptl_crystal_colour colorless
_exptl_crystal_density_diffrn 2.164
_exptl_crystal_density_method 'not measured'
_exptl_crystal_description block
_exptl_crystal_F_000 772
_exptl_crystal_size_max 0.14
_exptl_crystal_size_mid 0.12
_exptl_crystal_size_min 0.10
_refine_diff_density_max 1.409
_refine_diff_density_min -0.786
_refine_diff_density_rms 0.198
_refine_ls_extinction_method none
_refine_ls_goodness_of_fit_ref 0.956
_refine_ls_hydrogen_treatment constr
_refine_ls_matrix_type full
_refine_ls_number_parameters 325
_refine_ls_number_reflns 11823
_refine_ls_number_restraints 0
_refine_ls_restrained_S_all 0.956
_refine_ls_R_factor_all 0.0639
_refine_ls_R_factor_gt 0.0382
_refine_ls_shift/su_max 0.002
_refine_ls_shift/su_mean 0.000
_refine_ls_structure_factor_coef Fsqd
_refine_ls_weighting_details 'calc w=1/[\s^2^(Fo^2^)+(0.0302P)^2^+0.0000P] where P=(Fo^2^+2Fc^2^)/3'
_refine_ls_weighting_scheme calc
_refine_ls_wR_factor_gt 0.0711
_refine_ls_wR_factor_ref 0.0799
_reflns_number_gt 8428
_reflns_number_total 11823
_reflns_threshold_expression >2sigma(I)
_cod_data_source_file ic902236n_si_003_3.cif
_cod_data_source_block 3
_cod_database_code 4315156

loop_
_symmetry_equiv_pos_as_xyz
'x, y, z'
'-x, -y, -z'

loop_
_atom_site_label
_atom_site_type_symbol
_atom_site_fract_x
_atom_site_fract_y
_atom_site_fract_z
_atom_site_U_iso_or_equiv
_atom_site_adp_type
_atom_site_occupancy
_atom_site_symmetry_multiplicity
_atom_site_calc_flag
_atom_site_refinement_flags
_atom_site_disorder_assembly
_atom_site_disorder_group
Cu1 Cu 0.98638(4) 0.96815(3) 0.69065(3) 0.01432(7) Uani 1 1 d . . .
Cu2 Cu 0.86238(4) 0.93683(3) 0.43767(3) 0.01479(7) Uani 1 1 d . . .
I1 I 1.04086(2) 0.806851(17) 0.481665(15) 0.01490(4) Uani 1 1 d . . .
I2 I 0.78153(2) 0.844617(17) 0.220498(14) 0.01468(4) Uani 1 1 d . . .
F1 F 0.6807(2) 1.17565(17) 1.19340(14) 0.0205(4) Uani 1 1 d . . .
F2 F 0.50073(19) 1.23626(16) 1.06637(14) 0.0193(3) Uani 1 1 d . . .
N1 N 0.9300(3) 0.8596(2) 0.77846(19) 0.0130(4) Uani 1 1 d . . .
N2 N 0.9819(3) 0.7565(2) 0.7562(2) 0.0145(4) Uani 1 1 d . . .
N3 N 0.9252(3) 0.7059(2) 0.8259(2) 0.0150(4) Uani 1 1 d . . .
N4 N 0.7639(3) 0.9641(2) 0.65545(19) 0.0126(4) Uani 1 1 d . . .
N5 N 0.7095(3) 0.9165(2) 0.54722(19) 0.0127(4) Uani 1 1 d . . .
N6 N 0.5596(3) 0.8827(2) 0.54069(19) 0.0124(4) Uani 1 1 d . . .
C1 C 0.8356(3) 0.7746(3) 0.8923(2) 0.0152(5) Uani 1 1 d . . .
H1 H 0.7821 0.7579 0.9480 0.018 Uiso 1 1 calc R . .
C2 C 0.8386(3) 0.8750(3) 0.8619(2) 0.0126(5) Uani 1 1 d . . .
C3 C 0.7585(3) 0.9780(3) 0.9098(2) 0.0126(5) Uani 1 1 d . . .
C4 C 0.7633(3) 1.0357(3) 1.0287(2) 0.0151(5) Uani 1 1 d . . .
H4 H 0.8259 1.0143 1.0744 0.018 Uiso 1 1 calc R . .
C5 C 0.6787(3) 1.1224(3) 1.0797(2) 0.0142(5) Uani 1 1 d . . .
C6 C 0.5865(3) 1.1537(3) 1.0147(2) 0.0150(5) Uani 1 1 d . . .
C7 C 0.5816(3) 1.1007(3) 0.8988(2) 0.0142(5) Uani 1 1 d . . .
H7 H 0.5185 1.1236 0.8547 0.017 Uiso 1 1 calc R . .
C8 C 0.6675(3) 1.0137(2) 0.8443(2) 0.0116(4) Uani 1 1 d . . .
C9 C 0.6490(3) 0.9606(2) 0.7192(2) 0.0125(5) Uani 1 1 d . . .
C10 C 0.5177(3) 0.9088(3) 0.6453(2) 0.0125(5) Uani 1 1 d . . .
H10 H 0.4187 0.8945 0.6641 0.015 Uiso 1 1 calc R . .
C11 C 0.9559(3) 0.5844(3) 0.8159(3) 0.0183(5) Uani 1 1 d . . .
H11A H 0.9896 0.5415 0.7407 0.022 Uiso 1 1 calc R . .
H11B H 0.8615 0.5282 0.8182 0.022 Uiso 1 1 calc R . .
C12 C 1.0723(3) 0.5972(3) 0.9075(2) 0.0155(5) Uani 1 1 d . . .
C13 C 1.0661(3) 0.6680(3) 1.0226(3) 0.0177(5) Uani 1 1 d . . .
H13 H 0.9909 0.7151 1.0452 0.021 Uiso 1 1 calc R . .
C14 C 1.1678(4) 0.6705(3) 1.1039(3) 0.0219(6) Uani 1 1 d . . .
H14 H 1.1619 0.7187 1.1823 0.026 Uiso 1 1 calc R . .
C15 C 1.2790(4) 0.6029(3) 1.0719(3) 0.0237(6) Uani 1 1 d . . .
H15 H 1.3503 0.6061 1.1283 0.028 Uiso 1 1 calc R . .
C16 C 1.2854(3) 0.5308(3) 0.9577(3) 0.0237(6) Uani 1 1 d . . .
H16 H 1.3604 0.4834 0.9356 0.028 Uiso 1 1 calc R . .
C17 C 1.1826(3) 0.5276(3) 0.8755(3) 0.0213(6) Uani 1 1 d . . .
H17 H 1.1872 0.4779 0.7971 0.026 Uiso 1 1 calc R . .
C18 C 0.4666(3) 0.8050(3) 0.4297(2) 0.0137(5) Uani 1 1 d . . .
H18A H 0.5164 0.8228 0.3695 0.016 Uiso 1 1 calc R . .
H18B H 0.3687 0.8285 0.4322 0.016 Uiso 1 1 calc R . .
C19 C 0.4426(3) 0.6641(3) 0.4017(2) 0.0155(5) Uani 1 1 d . . .
C20 C 0.3293(3) 0.6045(3) 0.4437(3) 0.0208(6) Uani 1 1 d . . .
H20 H 0.2645 0.6524 0.4890 0.025 Uiso 1 1 calc R . .
C21 C 0.3096(4) 0.4759(3) 0.4202(3) 0.0257(7) Uani 1 1 d . . .
H21 H 0.2317 0.4360 0.4493 0.031 Uiso 1 1 calc R . .
C22 C 0.4037(4) 0.4059(3) 0.3545(3) 0.0290(8) Uani 1 1 d . . .
H22 H 0.3904 0.3177 0.3383 0.035 Uiso 1 1 calc R . .
C23 C 0.5175(4) 0.4639(3) 0.3122(3) 0.0287(7) Uani 1 1 d . . .
H23 H 0.5819 0.4155 0.2668 0.034 Uiso 1 1 calc R . .
C24 C 0.5372(4) 0.5929(3) 0.3362(3) 0.0229(6) Uani 1 1 d . . .
H24 H 0.6158 0.6327 0.3076 0.027 Uiso 1 1 calc R . .

loop_
_atom_site_aniso_label
_atom_site_aniso_U_11
_atom_site_aniso_U_22
_atom_site_aniso_U_33
_atom_site_aniso_U_23
_atom_site_aniso_U_13
_atom_site_aniso_U_12
Cu1 0.01187(15) 0.01829(16) 0.01522(16) 0.00987(13) 0.00241(12) 0.00256(12)
Cu2 0.01477(16) 0.01923(17) 0.01212(15) 0.00788(12) 0.00373(12) 0.00468(13)
I1 0.01555(8) 0.01545(8) 0.01601(8) 0.00709(6) 0.00463(6) 0.00720(6)
I2 0.01454(8) 0.01747(8) 0.01121(7) 0.00642(6) 0.00099(6) 0.00124(6)
F1 0.0220(9) 0.0249(9) 0.0088(7) 0.0027(6) 0.0039(6) 0.0022(7)
F2 0.0168(8) 0.0180(8) 0.0194(8) 0.0022(6) 0.0081(7) 0.0076(7)
N1 0.0122(10) 0.0147(10) 0.0134(10) 0.0070(8) 0.0029(8) 0.0033(8)
N2 0.0149(11) 0.0158(11) 0.0143(10) 0.0075(8) 0.0039(8) 0.0040(9)
N3 0.0166(11) 0.0157(11) 0.0169(11) 0.0099(9) 0.0033(9) 0.0061(9)
N4 0.0122(10) 0.0149(10) 0.0123(10) 0.0070(8) 0.0018(8) 0.0040(8)
N5 0.0112(10) 0.0157(10) 0.0126(10) 0.0069(8) 0.0024(8) 0.0041(8)
N6 0.0126(10) 0.0140(10) 0.0117(10) 0.0066(8) 0.0020(8) 0.0032(8)
C1 0.0164(13) 0.0172(13) 0.0141(12) 0.0093(10) 0.0017(10) 0.0027(10)
C2 0.0117(11) 0.0149(12) 0.0111(11) 0.0063(9) 0.0014(9) 0.0008(9)
C3 0.0122(12) 0.0132(11) 0.0124(11) 0.0055(9) 0.0032(9) 0.0028(9)
C4 0.0128(12) 0.0200(13) 0.0115(11) 0.0070(10) 0.0014(9) 0.0009(10)
C5 0.0134(12) 0.0146(12) 0.0095(11) 0.0019(9) 0.0032(9) -0.0012(9)
C6 0.0130(12) 0.0135(12) 0.0165(12) 0.0035(9) 0.0075(10) 0.0043(9)
C7 0.0144(12) 0.0124(11) 0.0140(12) 0.0047(9) 0.0016(9) 0.0011(9)
C8 0.0131(11) 0.0108(11) 0.0094(10) 0.0032(8) 0.0031(9) 0.0017(9)
C9 0.0134(12) 0.0116(11) 0.0132(11) 0.0048(9) 0.0034(9) 0.0050(9)
C10 0.0133(12) 0.0150(12) 0.0123(11) 0.0073(9) 0.0063(9) 0.0060(9)
C11 0.0232(15) 0.0150(12) 0.0187(13) 0.0083(10) 0.0012(11) 0.0059(11)
C12 0.0152(13) 0.0161(12) 0.0199(13) 0.0113(10) 0.0043(10) 0.0056(10)
C13 0.0177(13) 0.0164(13) 0.0214(14) 0.0101(11) 0.0042(11) 0.0040(10)
C14 0.0239(15) 0.0204(14) 0.0234(15) 0.0131(12) 0.0000(12) 0.0015(12)
C15 0.0184(14) 0.0225(15) 0.0341(18) 0.0182(13) -0.0033(12) 0.0007(12)
C16 0.0160(14) 0.0256(16) 0.0360(18) 0.0175(14) 0.0063(12) 0.0088(12)
C17 0.0200(15) 0.0172(13) 0.0265(15) 0.0078(11) 0.0049(12) 0.0067(11)
C18 0.0125(12) 0.0159(12) 0.0135(11) 0.0069(9) 0.0010(9) 0.0041(9)
C19 0.0177(13) 0.0140(12) 0.0133(12) 0.0048(9) -0.0015(10) 0.0035(10)
C20 0.0156(13) 0.0194(14) 0.0301(16) 0.0133(12) 0.0007(11) 0.0036(11)
C21 0.0217(15) 0.0225(15) 0.0339(18) 0.0167(14) -0.0085(13) -0.0016(12)
C22 0.041(2) 0.0140(14) 0.0239(16) 0.0022(12) -0.0119(14) 0.0033(13)
C23 0.045(2) 0.0170(14) 0.0201(15) 0.0008(11) 0.0053(14) 0.0127(14)
C24 0.0308(17) 0.0189(14) 0.0158(13) 0.0027(11) 0.0068(12) 0.0084(12)

loop_
_atom_type_symbol
_atom_type_description
_atom_type_scat_dispersion_real
_atom_type_scat_dispersion_imag
_atom_type_scat_source
C C 0.0033 0.0016 'International Tables Vol C Tables 4.2.6.8 and 6.1.1.4'
H H 0.0000 0.0000 'International Tables Vol C Tables 4.2.6.8 and 6.1.1.4'
N N 0.0061 0.0033 'International Tables Vol C Tables 4.2.6.8 and 6.1.1.4'
F F 0.0171 0.0103 'International Tables Vol C Tables 4.2.6.8 and 6.1.1.4'
Cu Cu 0.3201 1.2651 'International Tables Vol C Tables 4.2.6.8 and 6.1.1.4'
I I -0.4742 1.8119 'International Tables Vol C Tables 4.2.6.8 and 6.1.1.4'

loop_
_geom_angle_atom_site_label_1
_geom_angle_atom_site_label_2
_geom_angle_atom_site_label_3
_geom_angle
_geom_angle_site_symmetry_1
_geom_angle_site_symmetry_3
_geom_angle_publ_flag
N1 Cu1 N4 90.94(9) . . ?
N1 Cu1 I2 116.19(7) . 2_776 ?
N4 Cu1 I2 131.72(6) . 2_776 ?
N1 Cu1 Cu2 159.10(7) . 2_776 ?
N4 Cu1 Cu2 106.84(6) . 2_776 ?
I2 Cu1 Cu2 59.468(12) 2_776 2_776 ?
N1 Cu1 I1 106.60(7) . . ?
N4 Cu1 I1 100.61(6) . . ?
I2 Cu1 I1 107.743(13) 2_776 . ?
Cu2 Cu1 I1 60.135(12) 2_776 . ?
N5 Cu2 I2 120.95(6) . . ?
N5 Cu2 Cu1 159.63(7) . 2_776 ?
I2 Cu2 Cu1 58.927(12) . 2_776 ?
N5 Cu2 I1 96.16(6) . . ?
I2 Cu2 I1 110.401(14) . . ?
Cu1 Cu2 I1 102.771(15) 2_776 . ?
N5 Cu2 I1 102.81(6) . 2_776 ?
I2 Cu2 I1 108.397(13) . 2_776 ?
Cu1 Cu2 I1 61.486(12) 2_776 2_776 ?
I1 Cu2 I1 118.228(14) . 2_776 ?
N5 Cu2 Cu2 108.75(7) . 2_776 ?
I2 Cu2 Cu2 130.28(2) . 2_776 ?
Cu1 Cu2 Cu2 75.182(17) 2_776 2_776 ?
I1 Cu2 Cu2 59.977(14) . 2_776 ?
I1 Cu2 Cu2 58.251(13) 2_776 2_776 ?
Cu2 I1 Cu2 61.771(14) . 2_776 ?
Cu2 I1 Cu1 75.370(12) . . ?
Cu2 I1 Cu1 58.380(11) 2_776 . ?
Cu1 I2 Cu2 61.606(11) 2_776 . ?
N2 N1 C2 110.2(2) . . ?
N2 N1 Cu1 120.35(17) . . ?
C2 N1 Cu1 129.46(19) . . ?
N1 N2 N3 106.5(2) . . ?
N2 N3 C1 111.6(2) . . ?
N2 N3 C11 119.2(2) . . ?
C1 N3 C11 129.0(2) . . ?
N5 N4 C9 109.4(2) . . ?
N5 N4 Cu1 116.79(17) . . ?
C9 N4 Cu1 129.71(18) . . ?
N4 N5 N6 107.3(2) . . ?
N4 N5 Cu2 115.69(17) . . ?
N6 N5 Cu2 136.12(17) . . ?
N5 N6 C10 110.5(2) . . ?
N5 N6 C18 120.8(2) . . ?
C10 N6 C18 127.6(2) . . ?
N3 C1 C2 105.0(2) . . ?
N3 C1 H1 127.5 . . ?
C2 C1 H1 127.5 . . ?
N1 C2 C1 106.7(2) . . ?
N1 C2 C3 126.7(2) . . ?
C1 C2 C3 126.6(2) . . ?
C4 C3 C8 118.4(2) . . ?
C4 C3 C2 116.9(2) . . ?
C8 C3 C2 124.4(2) . . ?
C5 C4 C3 120.7(3) . . ?
C5 C4 H4 119.6 . . ?
C3 C4 H4 119.6 . . ?
F1 C5 C4 120.8(3) . . ?
F1 C5 C6 118.7(2) . . ?
C4 C5 C6 120.4(2) . . ?
F2 C6 C7 120.5(3) . . ?
F2 C6 C5 119.5(2) . . ?
C7 C6 C5 120.1(3) . . ?
C6 C7 C8 121.0(3) . . ?
C6 C7 H7 119.5 . . ?
C8 C7 H7 119.5 . . ?
C7 C8 C3 119.3(2) . . ?
C7 C8 C9 115.9(2) . . ?
C3 C8 C9 124.8(2) . . ?
N4 C9 C10 107.3(2) . . ?
N4 C9 C8 124.3(2) . . ?
C10 C9 C8 128.2(2) . . ?
N6 C10 C9 105.4(2) . . ?
N6 C10 H10 127.3 . . ?
C9 C10 H10 127.3 . . ?
N3 C11 C12 114.6(2) . . ?
N3 C11 H11A 108.6 . . ?
C12 C11 H11A 108.6 . . ?
N3 C11 H11B 108.6 . . ?
C12 C11 H11B 108.6 . . ?
H11A C11 H11B 107.6 . . ?
C13 C12 C17 119.1(3) . . ?
C13 C12 C11 122.1(3) . . ?
C17 C12 C11 118.7(3) . . ?
C14 C13 C12 120.6(3) . . ?
C14 C13 H13 119.7 . . ?
C12 C13 H13 119.7 . . ?
C13 C14 C15 120.3(3) . . ?
C13 C14 H14 119.8 . . ?
C15 C14 H14 119.8 . . ?
C16 C15 C14 119.7(3) . . ?
C16 C15 H15 120.2 . . ?
C14 C15 H15 120.2 . . ?
C15 C16 C17 120.1(3) . . ?
C15 C16 H16 119.9 . . ?
C17 C16 H16 119.9 . . ?
C16 C17 C12 120.2(3) . . ?
C16 C17 H17 119.9 . . ?
C12 C17 H17 119.9 . . ?
N6 C18 C19 110.3(2) . . ?
N6 C18 H18A 109.6 . . ?
C19 C18 H18A 109.6 . . ?
N6 C18 H18B 109.6 . . ?
C19 C18 H18B 109.6 . . ?
H18A C18 H18B 108.1 . . ?
C20 C19 C24 118.9(3) . . ?
C20 C19 C18 120.8(3) . . ?
C24 C19 C18 120.2(3) . . ?
C21 C20 C19 120.8(3) . . ?
C21 C20 H20 119.6 . . ?
C19 C20 H20 119.6 . . ?
C22 C21 C20 119.7(3) . . ?
C22 C21 H21 120.1 . . ?
C20 C21 H21 120.1 . . ?
C21 C22 C23 120.2(3) . . ?
C21 C22 H22 119.9 . . ?
C23 C22 H22 119.9 . . ?
C22 C23 C24 119.9(3) . . ?
C22 C23 H23 120.1 . . ?
C24 C23 H23 120.1 . . ?
C23 C24 C19 120.4(3) . . ?
C23 C24 H24 119.8 . . ?
C19 C24 H24 119.8 . . ?

loop_
_geom_bond_atom_site_label_1
_geom_bond_atom_site_label_2
_geom_bond_distance
_geom_bond_site_symmetry_2
_geom_bond_publ_flag
Cu1 N1 2.037(2) . ?
Cu1 N4 2.070(2) . ?
Cu1 I2 2.5746(4) 2_776 ?
Cu1 Cu2 2.6443(5) 2_776 ?
Cu1 I1 2.7286(4) . ?
Cu2 N5 2.079(2) . ?
Cu2 I2 2.5891(4) . ?
Cu2 Cu1 2.6443(5) 2_776 ?
Cu2 I1 2.6449(4) . ?
Cu2 I1 2.6929(4) 2_776 ?
Cu2 Cu2 2.7403(7) 2_776 ?
I1 Cu2 2.6929(4) 2_776 ?
I2 Cu1 2.5746(4) 2_776 ?
F1 C5 1.344(3) . ?
F2 C6 1.348(3) . ?
N1 N2 1.315(3) . ?
N1 C2 1.366(3) . ?
N2 N3 1.336(3) . ?
N3 C1 1.346(4) . ?
N3 C11 1.465(4) . ?
N4 N5 1.317(3) . ?
N4 C9 1.366(3) . ?
N5 N6 1.346(3) . ?
N6 C10 1.350(3) . ?
N6 C18 1.474(3) . ?
C1 C2 1.383(4) . ?
C1 H1 0.9500 . ?
C2 C3 1.470(4) . ?
C3 C4 1.403(4) . ?
C3 C8 1.407(4) . ?
C4 C5 1.370(4) . ?
C4 H4 0.9500 . ?
C5 C6 1.376(4) . ?
C6 C7 1.367(4) . ?
C7 C8 1.390(4) . ?
C7 H7 0.9500 . ?
C8 C9 1.470(4) . ?
C9 C10 1.379(4) . ?
C10 H10 0.9500 . ?
C11 C12 1.512(4) . ?
C11 H11A 0.9900 . ?
C11 H11B 0.9900 . ?
C12 C13 1.389(4) . ?
C12 C17 1.396(4) . ?
C13 C14 1.373(4) . ?
C13 H13 0.9500 . ?
C14 C15 1.389(5) . ?
C14 H14 0.9500 . ?
C15 C16 1.383(5) . ?
C15 H15 0.9500 . ?
C16 C17 1.385(4) . ?
C16 H16 0.9500 . ?
C17 H17 0.9500 . ?
C18 C19 1.509(4) . ?
C18 H18A 0.9900 . ?
C18 H18B 0.9900 . ?
C19 C20 1.389(4) . ?
C19 C24 1.390(4) . ?
C20 C21 1.385(4) . ?
C20 H20 0.9500 . ?
C21 C22 1.381(5) . ?
C21 H21 0.9500 . ?
C22 C23 1.385(5) . ?
C22 H22 0.9500 . ?
C23 C24 1.387(4) . ?
C23 H23 0.9500 . ?
C24 H24 0.9500 . ?

loop_
_geom_torsion_atom_site_label_1
_geom_torsion_atom_site_label_2
_geom_torsion_atom_site_label_3
_geom_torsion_atom_site_label_4
_geom_torsion
_geom_torsion_site_symmetry_1
_geom_torsion_site_symmetry_2
_geom_torsion_site_symmetry_3
_geom_torsion_site_symmetry_4
_geom_torsion_publ_flag
N5 Cu2 I1 Cu2 -108.12(7) . . . 2_776 ?
I2 Cu2 I1 Cu2 125.58(2) . . . 2_776 ?
Cu1 Cu2 I1 Cu2 64.286(15) 2_776 . . 2_776 ?
I1 Cu2 I1 Cu2 0.0 2_776 . . 2_776 ?
N5 Cu2 I1 Cu1 -46.47(6) . . . . ?
I2 Cu2 I1 Cu1 -172.772(16) . . . . ?
Cu1 Cu2 I1 Cu1 125.936(14) 2_776 . . . ?
I1 Cu2 I1 Cu1 61.650(14) 2_776 . . . ?
Cu2 Cu2 I1 Cu1 61.650(14) 2_776 . . . ?
N1 Cu1 I1 Cu2 132.06(7) . . . . ?
N4 Cu1 I1 Cu2 37.86(6) . . . . ?
I2 Cu1 I1 Cu2 -102.567(15) 2_776 . . . ?
Cu2 Cu1 I1 Cu2 -65.584(16) 2_776 . . . ?
N1 Cu1 I1 Cu2 -162.36(7) . . . 2_776 ?
N4 Cu1 I1 Cu2 103.44(6) . . . 2_776 ?
I2 Cu1 I1 Cu2 -36.983(13) 2_776 . . 2_776 ?
N5 Cu2 I2 Cu1 156.18(8) . . . 2_776 ?
I1 Cu2 I2 Cu1 -92.937(17) . . . 2_776 ?
I1 Cu2 I2 Cu1 38.021(13) 2_776 . . 2_776 ?
Cu2 Cu2 I2 Cu1 -25.55(3) 2_776 . . 2_776 ?
N4 Cu1 N1 N2 129.6(2) . . . . ?
I2 Cu1 N1 N2 -91.8(2) 2_776 . . . ?
Cu2 Cu1 N1 N2 -19.2(3) 2_776 . . . ?
I1 Cu1 N1 N2 28.2(2) . . . . ?
N4 Cu1 N1 C2 -49.2(2) . . . . ?
I2 Cu1 N1 C2 89.4(2) 2_776 . . . ?
Cu2 Cu1 N1 C2 161.97(16) 2_776 . . . ?
I1 Cu1 N1 C2 -150.6(2) . . . . ?
C2 N1 N2 N3 -0.5(3) . . . . ?
Cu1 N1 N2 N3 -179.54(17) . . . . ?
N1 N2 N3 C1 0.7(3) . . . . ?
N1 N2 N3 C11 176.2(2) . . . . ?
N1 Cu1 N4 N5 -121.83(19) . . . . ?
I2 Cu1 N4 N5 110.87(17) 2_776 . . . ?
Cu2 Cu1 N4 N5 47.05(19) 2_776 . . . ?
I1 Cu1 N4 N5 -14.74(19) . . . . ?
N1 Cu1 N4 C9 32.7(2) . . . . ?
I2 Cu1 N4 C9 -94.6(2) 2_776 . . . ?
Cu2 Cu1 N4 C9 -158.4(2) 2_776 . . . ?
I1 Cu1 N4 C9 139.8(2) . . . . ?
C9 N4 N5 N6 0.4(3) . . . . ?
Cu1 N4 N5 N6 159.84(16) . . . . ?
C9 N4 N5 Cu2 171.51(17) . . . . ?
Cu1 N4 N5 Cu2 -29.0(2) . . . . ?
I2 Cu2 N5 N4 178.27(15) . . . . ?
Cu1 Cu2 N5 N4 -98.3(2) 2_776 . . . ?
I1 Cu2 N5 N4 60.01(18) . . . . ?
I1 Cu2 N5 N4 -60.81(18) 2_776 . . . ?
Cu2 Cu2 N5 N4 -0.33(19) 2_776 . . . ?
I2 Cu2 N5 N6 -14.0(3) . . . . ?
Cu1 Cu2 N5 N6 69.5(3) 2_776 . . . ?
I1 Cu2 N5 N6 -132.2(2) . . . . ?
I1 Cu2 N5 N6 106.9(2) 2_776 . . . ?
Cu2 Cu2 N5 N6 167.4(2) 2_776 . . . ?
N4 N5 N6 C10 0.0(3) . . . . ?
Cu2 N5 N6 C10 -168.5(2) . . . . ?
N4 N5 N6 C18 -168.9(2) . . . . ?
Cu2 N5 N6 C18 22.7(4) . . . . ?
N2 N3 C1 C2 -0.5(3) . . . . ?
C11 N3 C1 C2 -175.5(3) . . . . ?
N2 N1 C2 C1 0.2(3) . . . . ?
Cu1 N1 C2 C1 179.12(19) . . . . ?
N2 N1 C2 C3 -179.6(3) . . . . ?
Cu1 N1 C2 C3 -0.7(4) . . . . ?
N3 C1 C2 N1 0.2(3) . . . . ?
N3 C1 C2 C3 180.0(3) . . . . ?
N1 C2 C3 C4 -135.2(3) . . . . ?
C1 C2 C3 C4 45.1(4) . . . . ?
N1 C2 C3 C8 50.9(4) . . . . ?
C1 C2 C3 C8 -128.9(3) . . . . ?
C8 C3 C4 C5 1.5(4) . . . . ?
C2 C3 C4 C5 -172.8(2) . . . . ?
C3 C4 C5 F1 178.5(2) . . . . ?
C3 C4 C5 C6 0.6(4) . . . . ?
F1 C5 C6 F2 -0.1(4) . . . . ?
C4 C5 C6 F2 178.0(2) . . . . ?
F1 C5 C6 C7 -179.7(2) . . . . ?
C4 C5 C6 C7 -1.7(4) . . . . ?
F2 C6 C7 C8 -178.9(2) . . . . ?
C5 C6 C7 C8 0.8(4) . . . . ?
C6 C7 C8 C3 1.3(4) . . . . ?
C6 C7 C8 C9 178.2(2) . . . . ?
C4 C3 C8 C7 -2.4(4) . . . . ?
C2 C3 C8 C7 171.5(2) . . . . ?
C4 C3 C8 C9 -179.0(2) . . . . ?
C2 C3 C8 C9 -5.1(4) . . . . ?
N5 N4 C9 C10 -0.5(3) . . . . ?
Cu1 N4 C9 C10 -156.53(19) . . . . ?
N5 N4 C9 C8 -175.8(2) . . . . ?
Cu1 N4 C9 C8 28.2(4) . . . . ?
C7 C8 C9 N4 125.9(3) . . . . ?
C3 C8 C9 N4 -57.4(4) . . . . ?
C7 C8 C9 C10 -48.4(4) . . . . ?
C3 C8 C9 C10 128.4(3) . . . . ?
N5 N6 C10 C9 -0.3(3) . . . . ?
C18 N6 C10 C9 167.6(2) . . . . ?
N4 C9 C10 N6 0.5(3) . . . . ?
C8 C9 C10 N6 175.5(3) . . . . ?
N2 N3 C11 C12 103.6(3) . . . . ?
C1 N3 C11 C12 -81.8(4) . . . . ?
N3 C11 C12 C13 50.0(4) . . . . ?
N3 C11 C12 C17 -135.1(3) . . . . ?
C17 C12 C13 C14 0.6(4) . . . . ?
C11 C12 C13 C14 175.5(3) . . . . ?
C12 C13 C14 C15 0.5(4) . . . . ?
C13 C14 C15 C16 -1.2(5) . . . . ?
C14 C15 C16 C17 0.9(5) . . . . ?
C15 C16 C17 C12 0.1(5) . . . . ?
C13 C12 C17 C16 -0.8(4) . . . . ?
C11 C12 C17 C16 -175.9(3) . . . . ?
N5 N6 C18 C19 91.0(3) . . . . ?
C10 N6 C18 C19 -75.8(3) . . . . ?
N6 C18 C19 C20 84.3(3) . . . . ?
N6 C18 C19 C24 -93.7(3) . . . . ?
C24 C19 C20 C21 -0.4(4) . . . . ?
C18 C19 C20 C21 -178.5(3) . . . . ?
C19 C20 C21 C22 0.1(5) . . . . ?
C20 C21 C22 C23 0.0(5) . . . . ?
C21 C22 C23 C24 0.2(5) . . . . ?
C22 C23 C24 C19 -0.5(5) . . . . ?
C20 C19 C24 C23 0.7(5) . . . . ?
C18 C19 C24 C23 178.7(3) . . . . ?
